data_7123859
loop_
_publ_author_name
'Sodreau, Alexandre'
'Lentz, Nicolas'
'Frutos, Maria'
'Ladeira, Sonia'
'Nayral, Celine'
'Delpech, Fabien'
'Madec, David'

_publ_section_title
;
 Symmetric and non-symmetric bis-metallylene iron complexes, precursors of
 iron germanide nanoparticles
;
_journal_name_full 'Chemical Communications'
_journal_paper_doi 10.1039/C9CC05063A
_journal_year 2019
_chemical_compound_source 'synthesis as described'
_chemical_formula_moiety 'C31 H64 Cl Fe Ge2 N5 O3 Si2, 0.5(C5 H12)'
_chemical_formula_sum 'C33.5 H70 Cl Fe Ge2 N5 O3 Si2'
_chemical_formula_weight 883.65
_space_group_IT_number 15
_space_group_name_Hall '-C 2yc'
_space_group_name_H-M_alt 'C 1 2/c 1'
_symmetry_cell_setting monoclinic
_symmetry_Int_Tables_number 15
_symmetry_space_group_name_Hall '-C 2yc'
_symmetry_space_group_name_H-M 'C 1 2/c 1'
_atom_sites_solution_hydrogens geom
_audit_update_record
;
2018-10-26 deposited with the CCDC.    2019-07-15 downloaded from the CCDC.
;
_cell_angle_alpha 90
_cell_angle_beta 107.296(2)
_cell_angle_gamma 90
_cell_formula_units_Z 8
_cell_length_a 44.814(2)
_cell_length_b 9.9093(4)
_cell_length_c 21.2706(10)
_cell_measurement_reflns_used 9904
_cell_measurement_temperature 193(2)
_cell_measurement_theta_max 21.75
_cell_measurement_theta_min 3.01
_cell_volume 9018.6(7)
_computing_cell_refinement 'APEX2 and SAINT'
_computing_data_collection APEX2
_computing_data_reduction SAINT
_computing_molecular_graphics 'Ortep-3 for Windows (Farrugia, 1997)'
_computing_publication_material 'WinGX publication routines (Farrugia, 1999)'
_computing_structure_refinement 'SHELXL-2014/7 (Sheldrick, 2014)'
_computing_structure_solution 'SHELXT (Sheldrick, 2015)'
_diffrn_ambient_temperature 193(2)
_diffrn_measured_fraction_theta_full 0.997
_diffrn_measured_fraction_theta_max 0.997
_diffrn_measurement_device_type 'Bruker Kappa APEX II Quazar'
_diffrn_measurement_method 'phi and omega scans'
_diffrn_radiation_monochromator 'multilayer optics'
_diffrn_radiation_source 'microfocus sealed tube'
_diffrn_radiation_type MoK\a
_diffrn_radiation_wavelength 0.71073
_diffrn_reflns_av_R_equivalents 0.0829
_diffrn_reflns_av_unetI/netI 0.0405
_diffrn_reflns_Laue_measured_fraction_full 0.997
_diffrn_reflns_Laue_measured_fraction_max 0.997
_diffrn_reflns_limit_h_max 53
_diffrn_reflns_limit_h_min -53
_diffrn_reflns_limit_k_max 11
_diffrn_reflns_limit_k_min -11
_diffrn_reflns_limit_l_max 25
_diffrn_reflns_limit_l_min -25
_diffrn_reflns_number 104234
_diffrn_reflns_point_group_measured_fraction_full 0.997
_diffrn_reflns_point_group_measured_fraction_max 0.997
_diffrn_reflns_theta_full 25.242
_diffrn_reflns_theta_max 25.349
_diffrn_reflns_theta_min 3.51
_diffrn_standards_decay_% 0
_diffrn_standards_interval_count 0
_diffrn_standards_interval_time 0
_diffrn_standards_number 0
_exptl_absorpt_coefficient_mu 1.789
_exptl_absorpt_correction_T_max 0.7454
_exptl_absorpt_correction_T_min 0.6603
_exptl_absorpt_correction_type multi-scan
_exptl_absorpt_process_details 'SADABS (Bruker-AXS)'
_exptl_crystal_colour yellow
_exptl_crystal_density_diffrn 1.302
_exptl_crystal_density_method 'not measured'
_exptl_crystal_description plate
_exptl_crystal_F_000 3720
_exptl_crystal_size_max 0.12
_exptl_crystal_size_mid 0.1
_exptl_crystal_size_min 0.04
_refine_diff_density_max 0.569
_refine_diff_density_min -0.49
_refine_diff_density_rms 0.096
_refine_ls_extinction_method none
_refine_ls_goodness_of_fit_ref 1.092
_refine_ls_hydrogen_treatment constr
_refine_ls_matrix_type full
_refine_ls_number_parameters 474
_refine_ls_number_reflns 8212
_refine_ls_number_restraints 34
_refine_ls_restrained_S_all 1.096
_refine_ls_R_factor_all 0.0644
_refine_ls_R_factor_gt 0.0383
_refine_ls_shift/su_max 0.005
_refine_ls_shift/su_mean 0
_refine_ls_structure_factor_coef Fsqd
_refine_ls_weighting_details 'w=1/[\s^2^(Fo^2^)+(0.0607P)^2^+5.6074P] where P=(Fo^2^+2Fc^2^)/3'
_refine_ls_weighting_scheme calc
_refine_ls_wR_factor_gt 0.1026
_refine_ls_wR_factor_ref 0.1158
_reflns_Friedel_coverage 0
_reflns_number_gt 6052
_reflns_number_total 8212
_reflns_threshold_expression 'I > 2\s(I)'
_cod_data_source_file c9cc05063a2.cif
_cod_data_source_block 2b
_cod_original_sg_symbol_H-M 'C 2/c'
_cod_original_formula_sum 'C33.50 H70 Cl Fe Ge2 N5 O3 Si2'
_cod_database_code 7123859

loop_
_symmetry_equiv_pos_as_xyz
'x, y, z'
'-x, y, -z+1/2'
'x+1/2, y+1/2, z'
'-x+1/2, y+1/2, -z+1/2'
'-x, -y, -z'
'x, -y, z-1/2'
'-x+1/2, -y+1/2, -z'
'x+1/2, -y+1/2, z-1/2'

loop_
_atom_site_label
_atom_site_type_symbol
_atom_site_fract_x
_atom_site_fract_y
_atom_site_fract_z
_atom_site_U_iso_or_equiv
_atom_site_adp_type
_atom_site_occupancy
_atom_site_site_symmetry_order
_atom_site_calc_flag
_atom_site_refinement_flags_posn
_atom_site_refinement_flags_adp
_atom_site_refinement_flags_occupancy
_atom_site_disorder_assembly
_atom_site_disorder_group
C1 C 0.67832(9) 0.4088(4) 0.7041(2) 0.0382(9) Uani 1 1 d . . . . .
C2 C 0.63707(10) 0.2128(4) 0.6055(2) 0.0475(10) Uani 1 1 d . . . . .
C3 C 0.64976(9) 0.5049(4) 0.5644(2) 0.0393(9) Uani 1 1 d . . . . .
C4 C 0.70922(8) 0.0703(4) 0.56890(18) 0.0349(9) Uani 1 1 d . . . . .
C5 C 0.71617(10) -0.0781(4) 0.5580(2) 0.0440(10) Uani 1 1 d . . . . .
C6 C 0.75193(10) -0.0977(5) 0.5755(3) 0.0639(13) Uani 1 1 d . . . . .
H6A H 0.7598 -0.05 0.5433 0.096 Uiso 1 1 calc R U . . .
H6B H 0.7567 -0.1941 0.5746 0.096 Uiso 1 1 calc R U . . .
H6C H 0.762 -0.0615 0.6196 0.096 Uiso 1 1 calc R U . . .
C7 C 0.70195(12) -0.1277(4) 0.4871(2) 0.0637(13) Uani 1 1 d . . . . .
H7A H 0.6792 -0.1152 0.4739 0.096 Uiso 1 1 calc R U . . .
H7B H 0.7068 -0.2236 0.4844 0.096 Uiso 1 1 calc R U . . .
H7C H 0.7108 -0.0759 0.4576 0.096 Uiso 1 1 calc R U . . .
C8 C 0.70197(11) -0.1662(4) 0.6014(2) 0.0559(12) Uani 1 1 d . . . . .
H8A H 0.7127 -0.1477 0.6479 0.084 Uiso 1 1 calc R U . . .
H8B H 0.7045 -0.2617 0.5921 0.084 Uiso 1 1 calc R U . . .
H8C H 0.6797 -0.1453 0.5918 0.084 Uiso 1 1 calc R U . . .
C9 C 0.73525(9) 0.0855(4) 0.69465(19) 0.0398(9) Uani 1 1 d . . . . .
H9 H 0.7454 -0.003 0.6912 0.048 Uiso 1 1 calc R U . . .
C10 C 0.76043(11) 0.1876(5) 0.7245(2) 0.0648(14) Uani 1 1 d . . . . .
H10A H 0.7741 0.1972 0.6964 0.097 Uiso 1 1 calc R U . . .
H10B H 0.7728 0.1571 0.7683 0.097 Uiso 1 1 calc R U . . .
H10C H 0.7508 0.2749 0.7282 0.097 Uiso 1 1 calc R U . . .
C11 C 0.71358(11) 0.0670(5) 0.7371(2) 0.0578(12) Uani 1 1 d . . . . .
H11A H 0.7051 0.1547 0.7443 0.087 Uiso 1 1 calc R U . . .
H11B H 0.7253 0.0278 0.7796 0.087 Uiso 1 1 calc R U . . .
H11C H 0.6964 0.0064 0.7147 0.087 Uiso 1 1 calc R U . . .
C12 C 0.67900(11) 0.1644(5) 0.4547(2) 0.0558(12) Uani 1 1 d . . . . .
H12 H 0.6878 0.0888 0.4347 0.067 Uiso 1 1 calc R U . . .
C13 C 0.68810(18) 0.2964(6) 0.4299(3) 0.107(2) Uani 1 1 d . . . . .
H13A H 0.6804 0.3716 0.4507 0.16 Uiso 1 1 calc R U . . .
H13B H 0.6789 0.3014 0.382 0.16 Uiso 1 1 calc R U . . .
H13C H 0.7109 0.3016 0.4408 0.16 Uiso 1 1 calc R U . . .
C14 C 0.64450(13) 0.1444(9) 0.4389(3) 0.120(3) Uani 1 1 d . . . . .
H14A H 0.6403 0.069 0.4648 0.18 Uiso 1 1 calc R U . . .
H14B H 0.6357 0.1244 0.3919 0.18 Uiso 1 1 calc R U . . .
H14C H 0.6349 0.2268 0.4496 0.18 Uiso 1 1 calc R U . . .
C15 C 0.58143(8) 0.6411(4) 0.57906(18) 0.0350(9) Uani 1 1 d . . . . .
C16 C 0.56829(10) 0.7635(4) 0.5347(2) 0.0477(10) Uani 1 1 d . . . . .
C17 C 0.54090(11) 0.7279(5) 0.4728(2) 0.0688(15) Uani 1 1 d . . . . .
H17A H 0.533 0.8106 0.4482 0.103 Uiso 1 1 calc R U . . .
H17B H 0.5241 0.6848 0.4863 0.103 Uiso 1 1 calc R U . . .
H17C H 0.5483 0.666 0.4448 0.103 Uiso 1 1 calc R U . . .
C18 C 0.55516(12) 0.8713(5) 0.5725(2) 0.0655(13) Uani 1 1 d . . . . .
H18A H 0.5721 0.9047 0.61 0.098 Uiso 1 1 calc R U . . .
H18B H 0.5388 0.8306 0.5885 0.098 Uiso 1 1 calc R U . . .
H18C H 0.5463 0.9464 0.5429 0.098 Uiso 1 1 calc R U . . .
C19 C 0.59510(10) 0.8241(4) 0.5125(2) 0.0531(11) Uani 1 1 d . . . . .
H19A H 0.6123 0.8498 0.5512 0.08 Uiso 1 1 calc R U . . .
H19B H 0.5876 0.904 0.4853 0.08 Uiso 1 1 calc R U . . .
H19C H 0.6025 0.757 0.4867 0.08 Uiso 1 1 calc R U . . .
C20 C 0.55950(9) 0.4334(4) 0.50570(19) 0.0454(10) Uani 1 1 d . . . . .
H20 H 0.5393 0.48 0.4841 0.055 Uiso 1 1 calc R U . . .
C21 C 0.55258(11) 0.2925(4) 0.5263(2) 0.0552(12) Uani 1 1 d . . . . .
H21A H 0.5723 0.2445 0.5461 0.083 Uiso 1 1 calc R U . . .
H21B H 0.5401 0.2428 0.4876 0.083 Uiso 1 1 calc R U . . .
H21C H 0.541 0.2995 0.5586 0.083 Uiso 1 1 calc R U . . .
C22 C 0.57833(11) 0.4254(5) 0.4569(2) 0.0576(12) Uani 1 1 d . . . . .
H22A H 0.5844 0.5166 0.4476 0.086 Uiso 1 1 calc R U . . .
H22B H 0.5656 0.3836 0.416 0.086 Uiso 1 1 calc R U . . .
H22C H 0.5971 0.371 0.4758 0.086 Uiso 1 1 calc R U . . .
C23 C 0.61588(9) 0.7642(4) 0.68050(18) 0.0369(9) Uani 1 1 d . . . . .
H23 H 0.613 0.8471 0.6525 0.044 Uiso 1 1 calc R U . . .
C24 C 0.60034(11) 0.7848(4) 0.7341(2) 0.0543(11) Uani 1 1 d . . . . .
H24A H 0.578 0.8031 0.714 0.081 Uiso 1 1 calc R U . . .
H24B H 0.6101 0.8615 0.7618 0.081 Uiso 1 1 calc R U . . .
H24C H 0.6028 0.7032 0.7612 0.081 Uiso 1 1 calc R U . . .
C25 C 0.65052(9) 0.7377(4) 0.7108(2) 0.0473(10) Uani 1 1 d . . . . .
H25A H 0.6534 0.6594 0.7402 0.071 Uiso 1 1 calc R U . . .
H25B H 0.6604 0.817 0.7359 0.071 Uiso 1 1 calc R U . . .
H25C H 0.6601 0.7195 0.6758 0.071 Uiso 1 1 calc R U . . .
C26 C 0.63654(11) 0.4169(5) 0.8335(2) 0.0649(13) Uani 1 1 d . . . . .
H26A H 0.6518 0.4573 0.8142 0.097 Uiso 1 1 calc R U . . .
H26B H 0.6476 0.3687 0.8739 0.097 Uiso 1 1 calc R U . . .
H26C H 0.6235 0.4881 0.8437 0.097 Uiso 1 1 calc R U . . .
C27 C 0.63560(11) 0.1579(5) 0.7567(2) 0.0618(13) Uani 1 1 d . . . . .
H27A H 0.6229 0.103 0.7202 0.093 Uiso 1 1 calc R U . . .
H27B H 0.6432 0.1013 0.7961 0.093 Uiso 1 1 calc R U . . .
H27C H 0.6534 0.1957 0.7449 0.093 Uiso 1 1 calc R U . . .
C28 C 0.58733(12) 0.2033(5) 0.8178(2) 0.0709(15) Uani 1 1 d . . . . .
H28A H 0.5718 0.2645 0.8264 0.106 Uiso 1 1 calc R U . . .
H28B H 0.6009 0.1683 0.8596 0.106 Uiso 1 1 calc R U . . .
H28C H 0.5766 0.1281 0.7903 0.106 Uiso 1 1 calc R U . . .
C29 C 0.52620(10) 0.2613(5) 0.6857(2) 0.0621(13) Uani 1 1 d . . . . .
H29A H 0.5309 0.2079 0.651 0.093 Uiso 1 1 calc R U . . .
H29B H 0.504 0.2848 0.672 0.093 Uiso 1 1 calc R U . . .
H29C H 0.5312 0.2085 0.7264 0.093 Uiso 1 1 calc R U . . .
C30 C 0.54816(11) 0.5022(5) 0.7778(2) 0.0609(12) Uani 1 1 d . . . . .
H30A H 0.5659 0.4725 0.8146 0.091 Uiso 1 1 calc R U . . .
H30B H 0.5286 0.4772 0.7864 0.091 Uiso 1 1 calc R U . . .
H30C H 0.549 0.6003 0.773 0.091 Uiso 1 1 calc R U . . .
C31 C 0.52712(9) 0.5386(5) 0.6359(2) 0.0551(12) Uani 1 1 d . . . . .
H31A H 0.5375 0.6268 0.642 0.083 Uiso 1 1 calc R U . . .
H31B H 0.506 0.5482 0.6401 0.083 Uiso 1 1 calc R U . . .
H31C H 0.5258 0.5035 0.5921 0.083 Uiso 1 1 calc R U . . .
C32 C 0.5273(5) 0.081(2) 0.3505(11) 0.116(6) Uani 0.5 1 d D U P A -1
H32A H 0.5129 0.1336 0.3677 0.174 Uiso 0.5 1 calc R U P A -1
H32B H 0.5483 0.1205 0.3663 0.174 Uiso 0.5 1 calc R U P A -1
H32C H 0.5278 -0.0123 0.3656 0.174 Uiso 0.5 1 calc R U P A -1
C33 C 0.5170(6) 0.084(2) 0.2812(10) 0.130(5) Uani 0.5 1 d D U P A -1
H33A H 0.5216 -0.0057 0.2663 0.155 Uiso 0.5 1 calc R U P A -1
H33B H 0.5307 0.1493 0.2676 0.155 Uiso 0.5 1 calc R U P A -1
C34 C 0.4857(6) 0.116(2) 0.2433(9) 0.124(5) Uani 0.5 1 d D U P A -1
H34A H 0.4798 0.2022 0.2602 0.148 Uiso 0.5 1 calc R U P A -1
H34B H 0.4717 0.0454 0.2517 0.148 Uiso 0.5 1 calc R U P A -1
C35 C 0.4789(6) 0.130(2) 0.1686(11) 0.132(6) Uani 0.5 1 d D U P A -1
H35A H 0.4821 0.225 0.1582 0.159 Uiso 0.5 1 calc R U P A -1
H35B H 0.4942 0.0744 0.1548 0.159 Uiso 0.5 1 calc R U P A -1
C36 C 0.4494(5) 0.0914(18) 0.1323(8) 0.137(6) Uani 0.5 1 d D U P A -1
H36A H 0.434 0.1338 0.1505 0.206 Uiso 0.5 1 calc R U P A -1
H36B H 0.4475 -0.0069 0.1341 0.206 Uiso 0.5 1 calc R U P A -1
H36C H 0.4456 0.1201 0.0865 0.206 Uiso 0.5 1 calc R U P A -1
N1 N 0.71767(7) 0.1306(3) 0.62792(14) 0.0345(7) Uani 1 1 d . . . . .
N2 N 0.69371(8) 0.1620(3) 0.52615(15) 0.0417(8) Uani 1 1 d . . . . .
N3 N 0.57624(7) 0.5089(3) 0.56494(14) 0.0349(7) Uani 1 1 d . . . . .
N4 N 0.60171(7) 0.6479(3) 0.63904(14) 0.0330(7) Uani 1 1 d . . . . .
N5 N 0.58888(7) 0.3848(3) 0.70342(14) 0.0349(7) Uani 1 1 d . . . . .
O1 O 0.69479(7) 0.4296(3) 0.75656(14) 0.0532(8) Uani 1 1 d . . . . .
O2 O 0.62635(8) 0.1047(3) 0.59408(18) 0.0710(10) Uani 1 1 d . . . . .
O3 O 0.64800(7) 0.5876(3) 0.52536(15) 0.0567(8) Uani 1 1 d . . . . .
Si1 Si 0.61144(3) 0.29720(12) 0.77389(5) 0.0426(3) Uani 1 1 d . . . . .
Si2 Si 0.55011(3) 0.41892(13) 0.70011(6) 0.0440(3) Uani 1 1 d . . . . .
Cl1 Cl 0.73260(3) 0.42979(11) 0.58695(6) 0.0581(3) Uani 1 1 d . . . . .
Fe1 Fe 0.65391(2) 0.37469(5) 0.62383(3) 0.03198(14) Uani 1 1 d . . . . .
Ge1 Ge 0.69477(2) 0.29325(4) 0.59509(2) 0.03477(12) Uani 1 1 d . . . . .
Ge2 Ge 0.60923(2) 0.45147(4) 0.64420(2) 0.02922(12) Uani 1 1 d . . . . .

loop_
_atom_site_aniso_label
_atom_site_aniso_U_11
_atom_site_aniso_U_22
_atom_site_aniso_U_33
_atom_site_aniso_U_23
_atom_site_aniso_U_13
_atom_site_aniso_U_12
C1 0.035(2) 0.038(2) 0.041(2) -0.0054(18) 0.0094(19) 0.0015(17)
C2 0.051(3) 0.049(3) 0.045(3) -0.010(2) 0.018(2) 0.000(2)
C3 0.032(2) 0.044(2) 0.042(2) -0.004(2) 0.0109(18) 0.0003(17)
C4 0.036(2) 0.035(2) 0.036(2) -0.0055(17) 0.0147(17) -0.0002(17)
C5 0.051(2) 0.035(2) 0.048(3) -0.0041(19) 0.018(2) 0.0070(18)
C6 0.059(3) 0.059(3) 0.080(4) -0.008(3) 0.030(3) 0.020(2)
C7 0.092(4) 0.046(3) 0.052(3) -0.016(2) 0.020(3) 0.007(3)
C8 0.073(3) 0.044(2) 0.055(3) -0.005(2) 0.025(2) -0.003(2)
C9 0.040(2) 0.037(2) 0.036(2) -0.0017(17) 0.0022(18) 0.0114(18)
C10 0.054(3) 0.059(3) 0.065(3) -0.015(2) -0.007(2) 0.001(2)
C11 0.069(3) 0.063(3) 0.042(3) 0.015(2) 0.018(2) 0.026(2)
C12 0.080(3) 0.054(3) 0.029(2) -0.001(2) 0.008(2) 0.020(2)
C13 0.180(7) 0.085(4) 0.046(3) 0.016(3) 0.018(4) 0.016(4)
C14 0.069(4) 0.224(8) 0.050(3) -0.038(4) -0.009(3) 0.009(5)
C15 0.0281(19) 0.044(2) 0.031(2) 0.0026(17) 0.0054(16) 0.0017(17)
C16 0.048(2) 0.045(2) 0.042(2) 0.0083(19) 0.000(2) 0.004(2)
C17 0.056(3) 0.071(3) 0.057(3) 0.020(3) -0.017(2) 0.003(2)
C18 0.065(3) 0.060(3) 0.070(3) 0.015(3) 0.018(3) 0.022(2)
C19 0.062(3) 0.047(3) 0.045(3) 0.012(2) 0.009(2) 0.002(2)
C20 0.040(2) 0.054(3) 0.031(2) -0.0030(19) -0.0077(18) -0.0082(19)
C21 0.059(3) 0.059(3) 0.038(2) -0.014(2) 0.000(2) -0.021(2)
C22 0.070(3) 0.072(3) 0.027(2) -0.010(2) 0.009(2) -0.018(3)
C23 0.040(2) 0.032(2) 0.036(2) -0.0078(17) 0.0062(17) -0.0027(17)
C24 0.060(3) 0.055(3) 0.050(3) -0.016(2) 0.021(2) -0.004(2)
C25 0.040(2) 0.046(2) 0.049(3) -0.013(2) 0.0031(19) -0.0118(19)
C26 0.067(3) 0.077(3) 0.038(3) 0.001(2) -0.004(2) -0.005(3)
C27 0.076(3) 0.052(3) 0.060(3) 0.022(2) 0.024(3) 0.010(2)
C28 0.071(3) 0.091(4) 0.051(3) 0.026(3) 0.019(3) -0.004(3)
C29 0.049(3) 0.084(3) 0.053(3) 0.000(3) 0.014(2) -0.026(2)
C30 0.057(3) 0.081(3) 0.051(3) -0.009(2) 0.026(2) 0.000(3)
C31 0.033(2) 0.078(3) 0.055(3) 0.005(2) 0.014(2) 0.001(2)
C32 0.104(11) 0.084(12) 0.141(13) -0.034(11) 0.010(11) 0.009(10)
C33 0.161(9) 0.076(9) 0.150(12) -0.034(10) 0.044(11) 0.010(8)
C34 0.162(9) 0.062(8) 0.136(12) -0.027(7) 0.028(10) -0.028(7)
C35 0.186(12) 0.068(9) 0.138(12) 0.005(8) 0.040(11) -0.022(8)
C36 0.211(15) 0.079(10) 0.115(11) 0.009(9) 0.037(12) -0.044(12)
N1 0.0375(17) 0.0321(17) 0.0332(18) -0.0037(14) 0.0093(14) 0.0051(13)
N2 0.055(2) 0.0402(19) 0.0297(17) -0.0022(15) 0.0122(16) 0.0099(16)
N3 0.0312(17) 0.0403(18) 0.0278(16) -0.0012(14) 0.0003(13) -0.0051(14)
N4 0.0304(16) 0.0351(17) 0.0289(17) -0.0039(13) 0.0020(14) 0.0002(13)
N5 0.0311(16) 0.0448(19) 0.0278(16) -0.0010(14) 0.0072(13) -0.0059(14)
O1 0.0450(17) 0.062(2) 0.0413(17) -0.0112(15) -0.0038(14) -0.0030(14)
O2 0.086(3) 0.0422(19) 0.089(3) -0.0237(18) 0.033(2) -0.0249(18)
O3 0.063(2) 0.0526(18) 0.057(2) 0.0166(16) 0.0205(16) 0.0047(15)
Si1 0.0448(7) 0.0504(7) 0.0309(6) 0.0038(5) 0.0090(5) -0.0041(5)
Si2 0.0352(6) 0.0615(7) 0.0362(6) -0.0034(5) 0.0121(5) -0.0073(5)
Cl1 0.0588(7) 0.0479(6) 0.0763(8) 0.0007(6) 0.0334(6) -0.0072(5)
Fe1 0.0326(3) 0.0312(3) 0.0307(3) -0.0042(2) 0.0072(2) -0.0005(2)
Ge1 0.0396(2) 0.0321(2) 0.0331(2) -0.00203(17) 0.01158(18) 0.00298(17)
Ge2 0.0281(2) 0.0340(2) 0.0230(2) -0.00334(16) 0.00371(15) -0.00312(16)

loop_
_atom_type_symbol
_atom_type_description
_atom_type_scat_dispersion_real
_atom_type_scat_dispersion_imag
_atom_type_scat_source
C C 0.0033 0.0016 'International Tables Vol C Tables 4.2.6.8 and 6.1.1.4'
H H 0 0 'International Tables Vol C Tables 4.2.6.8 and 6.1.1.4'
N N 0.0061 0.0033 'International Tables Vol C Tables 4.2.6.8 and 6.1.1.4'
O O 0.0106 0.006 'International Tables Vol C Tables 4.2.6.8 and 6.1.1.4'
Si Si 0.0817 0.0704 'International Tables Vol C Tables 4.2.6.8 and 6.1.1.4'
Cl Cl 0.1484 0.1585 'International Tables Vol C Tables 4.2.6.8 and 6.1.1.4'
Fe Fe 0.3463 0.8444 'International Tables Vol C Tables 4.2.6.8 and 6.1.1.4'
Ge Ge 0.1547 1.8001 'International Tables Vol C Tables 4.2.6.8 and 6.1.1.4'

loop_
_geom_angle_atom_site_label_1
_geom_angle_atom_site_label_2
_geom_angle_atom_site_label_3
_geom_angle
O1 C1 Fe1 178.6(4)
O2 C2 Fe1 178.9(5)
O3 C3 Fe1 177.5(4)
N2 C4 N1 106.3(3)
N2 C4 C5 129.9(3)
N1 C4 C5 123.8(3)
C7 C5 C4 114.3(3)
C7 C5 C8 106.5(4)
C4 C5 C8 108.3(3)
C7 C5 C6 107.1(4)
C4 C5 C6 109.0(3)
C8 C5 C6 111.6(4)
C5 C6 H6A 109.5
C5 C6 H6B 109.5
H6A C6 H6B 109.5
C5 C6 H6C 109.5
H6A C6 H6C 109.5
H6B C6 H6C 109.5
C5 C7 H7A 109.5
C5 C7 H7B 109.5
H7A C7 H7B 109.5
C5 C7 H7C 109.5
H7A C7 H7C 109.5
H7B C7 H7C 109.5
C5 C8 H8A 109.5
C5 C8 H8B 109.5
H8A C8 H8B 109.5
C5 C8 H8C 109.5
H8A C8 H8C 109.5
H8B C8 H8C 109.5
N1 C9 C10 108.7(3)
N1 C9 C11 110.8(3)
C10 C9 C11 111.2(4)
N1 C9 H9 108.7
C10 C9 H9 108.7
C11 C9 H9 108.7
C9 C10 H10A 109.5
C9 C10 H10B 109.5
H10A C10 H10B 109.5
C9 C10 H10C 109.5
H10A C10 H10C 109.5
H10B C10 H10C 109.5
C9 C11 H11A 109.5
C9 C11 H11B 109.5
H11A C11 H11B 109.5
C9 C11 H11C 109.5
H11A C11 H11C 109.5
H11B C11 H11C 109.5
N2 C12 C14 110.4(4)
N2 C12 C13 107.0(4)
C14 C12 C13 113.9(5)
N2 C12 H12 108.5
C14 C12 H12 108.5
C13 C12 H12 108.5
C12 C13 H13A 109.5
C12 C13 H13B 109.5
H13A C13 H13B 109.5
C12 C13 H13C 109.5
H13A C13 H13C 109.5
H13B C13 H13C 109.5
C12 C14 H14A 109.5
C12 C14 H14B 109.5
H14A C14 H14B 109.5
C12 C14 H14C 109.5
H14A C14 H14C 109.5
H14B C14 H14C 109.5
N4 C15 N3 106.6(3)
N4 C15 C16 125.1(3)
N3 C15 C16 128.2(3)
C19 C16 C15 107.7(3)
C19 C16 C17 108.7(4)
C15 C16 C17 113.7(3)
C19 C16 C18 110.0(4)
C15 C16 C18 111.0(3)
C17 C16 C18 105.7(4)
C16 C17 H17A 109.5
C16 C17 H17B 109.5
H17A C17 H17B 109.5
C16 C17 H17C 109.5
H17A C17 H17C 109.5
H17B C17 H17C 109.5
C16 C18 H18A 109.5
C16 C18 H18B 109.5
H18A C18 H18B 109.5
C16 C18 H18C 109.5
H18A C18 H18C 109.5
H18B C18 H18C 109.5
C16 C19 H19A 109.5
C16 C19 H19B 109.5
H19A C19 H19B 109.5
C16 C19 H19C 109.5
H19A C19 H19C 109.5
H19B C19 H19C 109.5
N3 C20 C22 111.5(3)
N3 C20 C21 108.4(3)
C22 C20 C21 110.6(4)
N3 C20 H20 108.8
C22 C20 H20 108.8
C21 C20 H20 108.8
C20 C21 H21A 109.5
C20 C21 H21B 109.5
H21A C21 H21B 109.5
C20 C21 H21C 109.5
H21A C21 H21C 109.5
H21B C21 H21C 109.5
C20 C22 H22A 109.5
C20 C22 H22B 109.5
H22A C22 H22B 109.5
C20 C22 H22C 109.5
H22A C22 H22C 109.5
H22B C22 H22C 109.5
N4 C23 C25 108.9(3)
N4 C23 C24 110.0(3)
C25 C23 C24 110.2(3)
N4 C23 H23 109.2
C25 C23 H23 109.2
C24 C23 H23 109.2
C23 C24 H24A 109.5
C23 C24 H24B 109.5
H24A C24 H24B 109.5
C23 C24 H24C 109.5
H24A C24 H24C 109.5
H24B C24 H24C 109.5
C23 C25 H25A 109.5
C23 C25 H25B 109.5
H25A C25 H25B 109.5
C23 C25 H25C 109.5
H25A C25 H25C 109.5
H25B C25 H25C 109.5
Si1 C26 H26A 109.5
Si1 C26 H26B 109.5
H26A C26 H26B 109.5
Si1 C26 H26C 109.5
H26A C26 H26C 109.5
H26B C26 H26C 109.5
Si1 C27 H27A 109.5
Si1 C27 H27B 109.5
H27A C27 H27B 109.5
Si1 C27 H27C 109.5
H27A C27 H27C 109.5
H27B C27 H27C 109.5
Si1 C28 H28A 109.5
Si1 C28 H28B 109.5
H28A C28 H28B 109.5
Si1 C28 H28C 109.5
H28A C28 H28C 109.5
H28B C28 H28C 109.5
Si2 C29 H29A 109.5
Si2 C29 H29B 109.5
H29A C29 H29B 109.5
Si2 C29 H29C 109.5
H29A C29 H29C 109.5
H29B C29 H29C 109.5
Si2 C30 H30A 109.5
Si2 C30 H30B 109.5
H30A C30 H30B 109.5
Si2 C30 H30C 109.5
H30A C30 H30C 109.5
H30B C30 H30C 109.5
Si2 C31 H31A 109.5
Si2 C31 H31B 109.5
H31A C31 H31B 109.5
Si2 C31 H31C 109.5
H31A C31 H31C 109.5
H31B C31 H31C 109.5
C33 C32 H32A 109.5
C33 C32 H32B 109.5
H32A C32 H32B 109.5
C33 C32 H32C 109.5
H32A C32 H32C 109.5
H32B C32 H32C 109.5
C32 C33 C34 123.8(17)
C32 C33 H33A 106.4
C34 C33 H33A 106.4
C32 C33 H33B 106.4
C34 C33 H33B 106.4
H33A C33 H33B 106.5
C33 C34 C35 117.6(19)
C33 C34 H34A 107.9
C35 C34 H34A 107.9
C33 C34 H34B 107.9
C35 C34 H34B 107.9
H34A C34 H34B 107.2
C36 C35 C34 114.9(19)
C36 C35 H35A 108.6
C34 C35 H35A 108.6
C36 C35 H35B 108.6
C34 C35 H35B 108.5
H35A C35 H35B 107.5
C35 C36 H36A 109.5
C35 C36 H36B 109.5
H36A C36 H36B 109.5
C35 C36 H36C 109.5
H36A C36 H36C 109.5
H36B C36 H36C 109.5
C4 N1 C9 133.5(3)
C4 N1 Ge1 93.6(2)
C9 N1 Ge1 132.7(2)
C4 N2 C12 134.8(3)
C4 N2 Ge1 92.9(2)
C12 N2 Ge1 132.2(3)
C15 N3 C20 134.2(3)
C15 N3 Ge2 93.1(2)
C20 N3 Ge2 130.6(3)
C15 N4 C23 131.5(3)
C15 N4 Ge2 93.4(2)
C23 N4 Ge2 134.5(2)
Si2 N5 Si1 116.07(17)
Si2 N5 Ge2 125.33(17)
Si1 N5 Ge2 118.15(16)
N5 Si1 C26 110.08(19)
N5 Si1 C27 114.75(19)
C26 Si1 C27 109.9(2)
N5 Si1 C28 113.45(19)
C26 Si1 C28 107.5(2)
C27 Si1 C28 100.7(2)
N5 Si2 C29 111.1(2)
N5 Si2 C31 118.46(17)
C29 Si2 C31 104.2(2)
N5 Si2 C30 110.84(18)
C29 Si2 C30 109.8(2)
C31 Si2 C30 101.8(2)
C1 Fe1 C2 119.26(19)
C1 Fe1 C3 116.92(18)
C2 Fe1 C3 123.70(19)
C1 Fe1 Ge1 90.66(12)
C2 Fe1 Ge1 86.72(13)
C3 Fe1 Ge1 89.36(12)
C1 Fe1 Ge2 94.47(12)
C2 Fe1 Ge2 90.19(14)
C3 Fe1 Ge2 88.90(12)
Ge1 Fe1 Ge2 174.83(3)
N1 Ge1 N2 66.79(13)
N1 Ge1 Cl1 101.63(10)
N2 Ge1 Cl1 101.34(11)
N1 Ge1 Fe1 126.26(9)
N2 Ge1 Fe1 127.22(10)
Cl1 Ge1 Fe1 120.43(4)
N5 Ge2 N3 106.58(13)
N5 Ge2 N4 105.96(13)
N3 Ge2 N4 66.08(12)
N5 Ge2 Fe1 129.24(10)
N3 Ge2 Fe1 114.11(9)
N4 Ge2 Fe1 117.36(9)

loop_
_geom_bond_atom_site_label_1
_geom_bond_atom_site_label_2
_geom_bond_distance
C1 O1 1.158(4)
C1 Fe1 1.766(4)
C2 O2 1.170(5)
C2 Fe1 1.766(4)
C3 O3 1.153(5)
C3 Fe1 1.777(4)
C4 N2 1.327(5)
C4 N1 1.339(5)
C4 C5 1.535(5)
C5 C7 1.533(6)
C5 C8 1.539(6)
C5 C6 1.546(6)
C6 H6A 0.98
C6 H6B 0.98
C6 H6C 0.98
C7 H7A 0.98
C7 H7B 0.98
C7 H7C 0.98
C8 H8A 0.98
C8 H8B 0.98
C8 H8C 0.98
C9 N1 1.473(5)
C9 C10 1.508(6)
C9 C11 1.521(6)
C9 H9 1
C10 H10A 0.98
C10 H10B 0.98
C10 H10C 0.98
C11 H11A 0.98
C11 H11B 0.98
C11 H11C 0.98
C12 N2 1.466(5)
C12 C14 1.494(7)
C12 C13 1.511(7)
C12 H12 1
C13 H13A 0.98
C13 H13B 0.98
C13 H13C 0.98
C14 H14A 0.98
C14 H14B 0.98
C14 H14C 0.98
C15 N4 1.330(4)
C15 N3 1.349(5)
C15 C16 1.542(5)
C16 C19 1.538(6)
C16 C17 1.550(6)
C16 C18 1.554(6)
C17 H17A 0.98
C17 H17B 0.98
C17 H17C 0.98
C18 H18A 0.98
C18 H18B 0.98
C18 H18C 0.98
C19 H19A 0.98
C19 H19B 0.98
C19 H19C 0.98
C20 N3 1.466(5)
C20 C22 1.522(6)
C20 C21 1.523(6)
C20 H20 1
C21 H21A 0.98
C21 H21B 0.98
C21 H21C 0.98
C22 H22A 0.98
C22 H22B 0.98
C22 H22C 0.98
C23 N4 1.475(4)
C23 C25 1.516(5)
C23 C24 1.517(6)
C23 H23 1
C24 H24A 0.98
C24 H24B 0.98
C24 H24C 0.98
C25 H25A 0.98
C25 H25B 0.98
C25 H25C 0.98
C26 Si1 1.852(4)
C26 H26A 0.98
C26 H26B 0.98
C26 H26C 0.98
C27 Si1 1.857(5)
C27 H27A 0.98
C27 H27B 0.98
C27 H27C 0.98
C28 Si1 1.872(5)
C28 H28A 0.98
C28 H28B 0.98
C28 H28C 0.98
C29 Si2 1.867(4)
C29 H29A 0.98
C29 H29B 0.98
C29 H29C 0.98
C30 Si2 1.871(4)
C30 H30A 0.98
C30 H30B 0.98
C30 H30C 0.98
C31 Si2 1.870(4)
C31 H31A 0.98
C31 H31B 0.98
C31 H31C 0.98
C32 C33 1.41(2)
C32 H32A 0.98
C32 H32B 0.98
C32 H32C 0.98
C33 C34 1.431(15)
C33 H33A 0.99
C33 H33B 0.99
C34 C35 1.533(19)
C34 H34A 0.99
C34 H34B 0.99
C35 C36 1.37(2)
C35 H35A 0.99
C35 H35B 0.99
C36 H36A 0.98
C36 H36B 0.98
C36 H36C 0.98
N1 Ge1 1.927(3)
N2 Ge1 1.950(3)
N3 Ge2 1.967(3)
N4 Ge2 1.973(3)
N5 Si2 1.751(3)
N5 Si1 1.767(3)
N5 Ge2 1.881(3)
Cl1 Ge1 2.2156(11)
Fe1 Ge1 2.2458(6)
Fe1 Ge2 2.3007(6)
